data_4502791
loop_
_publ_author_name
'Bhattacharya, Suman'
'Saha, Binoy K.'

_publ_section_title
;
 Isostructurality in the Guest Free Forms and in the Clathrates of
 1,3,5-Triethyl-2,4,6-tris(4-halophenoxy)methylbenzenes
;
_journal_issue 1
_journal_name_full 'Crystal Growth &amp; Design'
_journal_page_first 169
_journal_paper_doi 10.1021/cg2009144
_journal_volume 12
_journal_year 2012
_chemical_formula_moiety 'C33 H33 I3 O3, C H Cl3 '
_chemical_formula_sum 'C34 H34 Cl3 I3 O3'
_chemical_formula_weight 977.66
_chemical_name_common '1I, chloroform'
_chemical_name_systematic
;
1,3,5-triethyl-2,4,6-tris(4-iodophenoxy)methylbenzenes, chloroform
;
_space_group_crystal_system triclinic
_space_group_IT_number 2
_space_group_name_Hall '-P 1'
_space_group_name_H-M_alt 'P -1'
_symmetry_space_group_name_Hall '-P 1'
_symmetry_space_group_name_H-M 'P -1'
_atom_sites_solution_hydrogens geom
_atom_sites_solution_primary direct
_atom_sites_solution_secondary difmap
_audit_creation_date 2011-09-21
_audit_creation_method
;
  Olex2 1.1
  (compiled 2011.08.18 svn.r1932, GUI svn.r3819)
;
_cell_angle_alpha 111.935(5)
_cell_angle_beta 99.768(5)
_cell_angle_gamma 91.304(4)
_cell_formula_units_Z 2
_cell_length_a 10.1810(5)
_cell_length_b 13.2626(7)
_cell_length_c 15.3407(8)
_cell_measurement_reflns_used 5034
_cell_measurement_temperature 298(2)
_cell_measurement_theta_max 29.1916
_cell_measurement_theta_min 2.5810
_cell_volume 1885.17(19)
_computing_cell_refinement
;
CrysAlisPro, Oxford Diffraction Ltd.,
Version 1.171.33.55 (release 05-01-2010 CrysAlis171 .NET)
(compiled Jan  5 2010,16:28:46)
;
_computing_data_collection
;
CrysAlisPro, Oxford Diffraction Ltd.,
Version 1.171.33.55 (release 05-01-2010 CrysAlis171 .NET)
(compiled Jan  5 2010,16:28:46)
;
_computing_data_reduction
;
CrysAlisPro, Oxford Diffraction Ltd.,
Version 1.171.33.55 (release 05-01-2010 CrysAlis171 .NET)
(compiled Jan  5 2010,16:28:46)
;
_computing_molecular_graphics
;
O. V. Dolomanov, L. J. Bourhis, R. J. Gildea, J. A. K. Howard and H. Puschmann,
OLEX2: a complete structure solution, refinement and analysis program.
J. Appl. Cryst. (2009). 42, 339-341.
;
_computing_publication_material
;
O. V. Dolomanov, L. J. Bourhis, R. J. Gildea, J. A. K. Howard and H. Puschmann,
OLEX2: a complete structure solution, refinement and analysis program.
J. Appl. Cryst. (2009). 42, 339-341.
;
_computing_structure_refinement
;
XL, G.M. Sheldrick, Acta Cryst.
(2008). A64, 112-122
;
_computing_structure_solution 'SHELXS-97 (Sheldrick, 1990)'
_diffrn_ambient_temperature 298(2)
_diffrn_detector_area_resol_mean 15.9821
_diffrn_measured_fraction_theta_full 0.996
_diffrn_measured_fraction_theta_max 0.842
_diffrn_measurement_details
;
  1 omega  -78.00    9.00   1.0000   10.0000
omega____ theta____ kappa____ phi______ frames
    -      -17.3397  -77.0000  -30.0000 87

  2 omega  -93.00  -41.00   1.0000   10.0000
omega____ theta____ kappa____ phi______ frames
    -      -17.3397  179.0000 -180.0000 52

  3 omega    3.00   32.00   1.0000   10.0000
omega____ theta____ kappa____ phi______ frames
    -       18.9803   77.0000 -120.0000 29

  4 omega  -18.00   21.00   1.0000   10.0000
omega____ theta____ kappa____ phi______ frames
    -       18.9803   96.0000  101.0000 39

  5 omega   -7.00   88.00   1.0000   10.0000
omega____ theta____ kappa____ phi______ frames
    -       18.9803   37.0000 -120.0000 95

  6 omega  -52.00   45.00   1.0000   10.0000
omega____ theta____ kappa____ phi______ frames
    -       18.9803  -37.0000   60.0000 97
;
_diffrn_measurement_device_type 'Xcalibur, Eos'
_diffrn_measurement_method '\w scans'
_diffrn_orient_matrix_UB_11 0.0079771000
_diffrn_orient_matrix_UB_12 0.0250957000
_diffrn_orient_matrix_UB_13 -0.0325343000
_diffrn_orient_matrix_UB_21 0.0523520000
_diffrn_orient_matrix_UB_22 0.0369170000
_diffrn_orient_matrix_UB_23 0.0345487000
_diffrn_orient_matrix_UB_31 0.0473076000
_diffrn_orient_matrix_UB_32 -0.0368948000
_diffrn_orient_matrix_UB_33 -0.0181008000
_diffrn_radiation_monochromator graphite
_diffrn_radiation_type 'Mo K\a'
_diffrn_radiation_wavelength 0.7107
_diffrn_reflns_av_R_equivalents 0.0333
_diffrn_reflns_av_unetI/netI 0.0846
_diffrn_reflns_limit_h_max 13
_diffrn_reflns_limit_h_min -13
_diffrn_reflns_limit_k_max 18
_diffrn_reflns_limit_k_min -16
_diffrn_reflns_limit_l_max 21
_diffrn_reflns_limit_l_min -20
_diffrn_reflns_number 15830
_diffrn_reflns_theta_full 25.00
_diffrn_reflns_theta_max 29.26
_diffrn_reflns_theta_min 2.59
_diffrn_source 'Enhance (Mo) X-ray Source'
_exptl_absorpt_coefficient_mu 2.730
_exptl_absorpt_correction_T_max 0.646
_exptl_absorpt_correction_T_min 0.417
_exptl_absorpt_correction_type multi-scan
_exptl_absorpt_process_details
;
CrysAlisPro, Oxford Diffraction Ltd.,
Version 1.171.33.55 (release 05-01-2010 CrysAlis171 .NET)
(compiled Jan  5 2010,16:28:46)
Empirical absorption correction using spherical harmonics,
 implemented in SCALE3 ABSPACK scaling algorithm.
;
_exptl_crystal_colour colorless
_exptl_crystal_density_diffrn 1.722
_exptl_crystal_density_method 'not measured'
_exptl_crystal_description plate
_exptl_crystal_F_000 944
_exptl_crystal_size_max 0.37
_exptl_crystal_size_mid 0.27
_exptl_crystal_size_min 0.16
_refine_diff_density_max 1.362
_refine_diff_density_min -1.111
_refine_diff_density_rms 0.108
_refine_ls_extinction_method none
_refine_ls_goodness_of_fit_ref 0.868
_refine_ls_hydrogen_treatment constr
_refine_ls_matrix_type full
_refine_ls_number_parameters 391
_refine_ls_number_reflns 10260
_refine_ls_number_restraints 0
_refine_ls_restrained_S_all 0.868
_refine_ls_R_factor_all 0.1360
_refine_ls_R_factor_gt 0.0588
_refine_ls_shift/su_max 0.001
_refine_ls_shift/su_mean 0.000
_refine_ls_structure_factor_coef Fsqd
_refine_ls_weighting_details 'calc w=1/[\s^2^(Fo^2^)+(0.0945P)^2^+0.0000P] where P=(Fo^2^+2Fc^2^)/3'
_refine_ls_weighting_scheme calc
_refine_ls_wR_factor_gt 0.1501
_refine_ls_wR_factor_ref 0.1728
_reflns_number_gt 3765
_reflns_number_total 10260
_reflns_threshold_expression >2sigma(I)
_cod_data_source_file cg2009144_si_001.cif
_cod_data_source_block 1I.chloroform
_cod_original_cell_volume 1885.17(17)
_cod_database_code 4502791

loop_
_space_group_symop_id
_space_group_symop_operation_xyz
1 'x, y, z'
2 '-x, -y, -z'

loop_
_atom_site_label
_atom_site_type_symbol
_atom_site_fract_x
_atom_site_fract_y
_atom_site_fract_z
_atom_site_U_iso_or_equiv
_atom_site_adp_type
_atom_site_occupancy
_atom_site_symmetry_multiplicity
_atom_site_calc_flag
_atom_site_refinement_flags
I2 I 0.34477(5) 0.39379(4) 0.40026(5) 0.0851(2) Uani 1 1 d .
I1 I -0.92266(7) 1.10440(4) 0.16483(6) 0.1150(3) Uani 1 1 d .
I3 I -0.69744(7) -0.28128(5) -0.47937(4) 0.0970(3) Uani 1 1 d .
O1 O -0.7335(5) 0.6518(3) 0.1362(4) 0.0702(14) Uani 1 1 d .
O3 O -0.6082(5) 0.1628(3) -0.1333(4) 0.0708(14) Uani 1 1 d .
O2 O -0.2288(5) 0.4056(4) 0.1894(3) 0.0613(12) Uani 1 1 d .
C16 C -0.7718(7) 0.7503(5) 0.1372(5) 0.0566(18) Uani 1 1 d .
C22 C -0.1059(7) 0.4048(5) 0.2424(5) 0.0516(16) Uani 1 1 d .
C10 C -0.4498(7) 0.6082(5) 0.2240(5) 0.0576(18) Uani 1 1 d .
H10A H -0.4585 0.6626 0.1957 0.069 Uiso 1 1 calc R
H10B H -0.3551 0.6031 0.2427 0.069 Uiso 1 1 calc R
C3 C -0.4633(6) 0.4013(5) 0.1563(4) 0.0463(15) Uani 1 1 d .
C1 C -0.6160(7) 0.4923(5) 0.0765(5) 0.0566(18) Uani 1 1 d .
C25 C 0.1500(7) 0.4020(5) 0.3319(6) 0.0580(19) Uani 1 1 d .
C2 C -0.5138(7) 0.4985(4) 0.1494(4) 0.0446(15) Uani 1 1 d .
C6 C -0.6724(8) 0.3891(6) 0.0091(6) 0.072(2) Uani 1 1 d .
C9 C -0.6855(8) 0.1845(5) -0.0606(5) 0.066(2) Uani 1 1 d .
H9A H -0.6804 0.1275 -0.0351 0.079 Uiso 1 1 calc R
H9B H -0.7786 0.1876 -0.0861 0.079 Uiso 1 1 calc R
C28 C -0.6382(8) 0.0659(5) -0.2081(5) 0.0596(18) Uani 1 1 d .
C4 C -0.5222(7) 0.2997(5) 0.0871(5) 0.0527(17) Uani 1 1 d .
C32 C -0.7620(7) -0.1078(5) -0.3019(5) 0.0620(19) Uani 1 1 d .
H32 H -0.8341 -0.1585 -0.3138 0.074 Uiso 1 1 calc R
C19 C -0.8607(8) 0.9510(5) 0.1534(7) 0.071(2) Uani 1 1 d .
C7 C -0.6611(8) 0.5940(5) 0.0631(5) 0.063(2) Uani 1 1 d .
H7A H -0.5839 0.6405 0.0664 0.076 Uiso 1 1 calc R
H7B H -0.7180 0.5744 0.0006 0.076 Uiso 1 1 calc R
C33 C -0.7451(8) -0.0108(5) -0.2233(5) 0.0603(19) Uani 1 1 d .
H33 H -0.8039 0.0035 -0.1808 0.072 Uiso 1 1 calc R
C8 C -0.3461(7) 0.4067(5) 0.2318(5) 0.0545(17) Uani 1 1 d .
H8A H -0.3414 0.4730 0.2883 0.065 Uiso 1 1 calc R
H8B H -0.3530 0.3444 0.2500 0.065 Uiso 1 1 calc R
C31 C -0.6728(8) -0.1294(5) -0.3625(5) 0.0598(19) Uani 1 1 d .
C17 C -0.7666(7) 0.7877(5) 0.0666(6) 0.062(2) Uani 1 1 d .
H17 H -0.7332 0.7455 0.0130 0.074 Uiso 1 1 calc R
C24 C 0.0449(8) 0.4038(5) 0.3782(5) 0.0601(18) Uani 1 1 d .
H24 H 0.0601 0.4040 0.4398 0.072 Uiso 1 1 calc R
C5 C -0.6272(7) 0.2936(4) 0.0171(5) 0.0552(17) Uani 1 1 d .
C23 C -0.0830(7) 0.4053(5) 0.3320(5) 0.0552(17) Uani 1 1 d .
H23 H -0.1545 0.4067 0.3629 0.066 Uiso 1 1 calc R
C26 C 0.1277(8) 0.4035(5) 0.2421(6) 0.065(2) Uani 1 1 d .
H26 H 0.1991 0.4051 0.2120 0.078 Uiso 1 1 calc R
C21 C -0.8226(9) 0.8124(6) 0.2164(6) 0.081(2) Uani 1 1 d .
H21 H -0.8270 0.7866 0.2646 0.097 Uiso 1 1 calc R
C11 C -0.5128(9) 0.6455(6) 0.3131(5) 0.077(2) Uani 1 1 d .
H11A H -0.6082 0.6427 0.2944 0.115 Uiso 1 1 calc R
H11B H -0.4778 0.7191 0.3537 0.115 Uiso 1 1 calc R
H11C H -0.4921 0.5984 0.3471 0.115 Uiso 1 1 calc R
C13 C -0.5396(9) 0.1472(6) 0.1448(6) 0.083(2) Uani 1 1 d .
H13A H -0.6338 0.1395 0.1195 0.125 Uiso 1 1 calc R
H13B H -0.5220 0.1953 0.2110 0.125 Uiso 1 1 calc R
H13C H -0.5105 0.0770 0.1389 0.125 Uiso 1 1 calc R
C27 C 0.0004(8) 0.4027(6) 0.1972(5) 0.066(2) Uani 1 1 d .
H27 H -0.0151 0.4007 0.1351 0.079 Uiso 1 1 calc R
C18 C -0.8105(7) 0.8880(5) 0.0736(6) 0.068(2) Uani 1 1 d .
H18 H -0.8063 0.9131 0.0249 0.082 Uiso 1 1 calc R
C29 C -0.5497(8) 0.0405(7) -0.2747(6) 0.076(2) Uani 1 1 d .
H29 H -0.4776 0.0898 -0.2660 0.091 Uiso 1 1 calc R
C20 C -0.8679(9) 0.9147(6) 0.2250(7) 0.085(3) Uani 1 1 d .
H20 H -0.9020 0.9566 0.2783 0.102 Uiso 1 1 calc R
C30 C -0.5718(8) -0.0559(7) -0.3504(6) 0.075(2) Uani 1 1 d .
H30 H -0.5159 -0.0716 -0.3950 0.090 Uiso 1 1 calc R
C15 C -0.8954(12) 0.3852(8) -0.0470(7) 0.112(4) Uani 1 1 d .
H15A H -0.9721 0.3924 -0.0896 0.168 Uiso 1 1 calc R
H15B H -0.8810 0.4479 0.0121 0.168 Uiso 1 1 calc R
H15C H -0.9108 0.3205 -0.0347 0.168 Uiso 1 1 calc R
C14 C -0.7863(12) 0.3779(6) -0.0877(8) 0.116(4) Uani 1 1 d .
H14A H -0.7733 0.4373 -0.1087 0.139 Uiso 1 1 calc R
H14B H -0.7885 0.3084 -0.1405 0.139 Uiso 1 1 calc R
Cl3 Cl -0.0731(6) 0.6814(4) 0.3718(4) 0.264(3) Uani 1 1 d .
Cl2 Cl -0.1322(8) 0.8829(5) 0.3786(5) 0.279(4) Uani 1 1 d .
Cl1 Cl -0.1408(9) 0.8233(5) 0.5340(5) 0.292(4) Uani 1 1 d .
C12 C -0.4668(7) 0.1925(5) 0.0912(6) 0.0599(18) Uani 1 1 d .
H12A H -0.4739 0.1390 0.0265 0.072 Uiso 1 1 calc R
H12B H -0.3728 0.2076 0.1212 0.072 Uiso 1 1 calc R
C34 C -0.075(2) 0.8212(12) 0.4379(12) 0.223(9) Uani 1 1 d .
H34 H 0.0191 0.8505 0.4632 0.267 Uiso 1 1 calc R

loop_
_atom_site_aniso_label
_atom_site_aniso_U_11
_atom_site_aniso_U_22
_atom_site_aniso_U_33
_atom_site_aniso_U_23
_atom_site_aniso_U_13
_atom_site_aniso_U_12
I2 0.0515(3) 0.0839(4) 0.1046(5) 0.0302(3) -0.0115(3) 0.0041(3)
I1 0.0899(5) 0.0503(3) 0.2153(9) 0.0436(4) 0.0711(5) 0.0291(3)
I3 0.1086(6) 0.0871(4) 0.0709(4) -0.0034(3) 0.0327(4) 0.0002(4)
O1 0.085(4) 0.047(2) 0.083(4) 0.027(3) 0.024(3) 0.018(2)
O3 0.087(4) 0.041(2) 0.068(3) 0.008(2) 0.004(3) -0.010(2)
O2 0.048(3) 0.087(3) 0.056(3) 0.038(3) 0.005(3) 0.007(2)
C16 0.050(4) 0.040(3) 0.071(5) 0.012(3) 0.011(4) -0.005(3)
C22 0.055(4) 0.050(3) 0.047(4) 0.017(3) 0.003(4) 0.000(3)
C10 0.061(5) 0.049(3) 0.055(4) 0.015(3) 0.003(4) 0.004(3)
C3 0.044(4) 0.047(3) 0.051(4) 0.024(3) 0.006(3) 0.003(3)
C1 0.065(5) 0.036(3) 0.063(5) 0.018(3) 0.000(4) 0.011(3)
C25 0.045(4) 0.043(3) 0.075(5) 0.014(3) 0.004(4) 0.006(3)
C2 0.048(4) 0.038(3) 0.046(4) 0.013(3) 0.012(3) 0.001(3)
C6 0.065(5) 0.057(4) 0.074(5) 0.027(4) -0.039(4) 0.002(4)
C9 0.066(5) 0.039(3) 0.079(5) 0.017(3) -0.008(4) -0.002(3)
C28 0.068(5) 0.047(4) 0.064(5) 0.027(4) -0.001(4) 0.002(3)
C4 0.053(4) 0.042(3) 0.065(4) 0.023(3) 0.006(4) 0.012(3)
C32 0.057(5) 0.056(4) 0.066(5) 0.016(4) 0.010(4) 0.001(3)
C19 0.057(5) 0.039(3) 0.120(7) 0.028(4) 0.032(5) 0.008(3)
C7 0.083(6) 0.042(3) 0.060(4) 0.016(3) 0.009(4) 0.022(4)
C33 0.064(5) 0.048(4) 0.064(5) 0.014(3) 0.014(4) 0.005(3)
C8 0.052(4) 0.063(4) 0.049(4) 0.025(3) 0.003(4) 0.006(3)
C31 0.070(5) 0.048(4) 0.050(4) 0.008(3) 0.007(4) -0.002(4)
C17 0.070(5) 0.041(3) 0.082(5) 0.025(4) 0.026(4) 0.018(3)
C24 0.066(5) 0.055(4) 0.053(4) 0.018(3) 0.000(4) 0.006(4)
C5 0.062(5) 0.036(3) 0.058(4) 0.016(3) -0.009(4) 0.007(3)
C23 0.051(4) 0.064(4) 0.050(4) 0.023(3) 0.004(4) 0.008(3)
C26 0.054(5) 0.069(4) 0.077(6) 0.032(4) 0.016(4) 0.012(4)
C21 0.088(6) 0.067(5) 0.087(6) 0.019(4) 0.039(5) 0.011(4)
C11 0.081(6) 0.083(5) 0.055(5) 0.012(4) 0.018(4) 0.004(4)
C13 0.075(6) 0.080(5) 0.109(7) 0.051(5) 0.021(5) 0.014(5)
C27 0.062(5) 0.081(5) 0.056(5) 0.029(4) 0.010(4) 0.008(4)
C18 0.063(5) 0.050(4) 0.100(6) 0.032(4) 0.028(5) 0.013(3)
C29 0.071(6) 0.081(5) 0.088(6) 0.044(5) 0.020(5) -0.010(4)
C20 0.082(6) 0.058(4) 0.111(7) 0.016(5) 0.043(6) 0.018(4)
C30 0.069(6) 0.084(5) 0.064(5) 0.017(5) 0.019(5) -0.004(5)
C15 0.133(10) 0.093(6) 0.113(8) 0.032(6) 0.051(8) 0.021(6)
C14 0.171(11) 0.061(5) 0.151(10) 0.044(6) 0.115(10) 0.027(6)
Cl3 0.266(7) 0.142(3) 0.275(6) 0.030(4) -0.116(5) -0.002(4)
Cl2 0.388(10) 0.262(6) 0.289(7) 0.203(6) 0.089(7) 0.124(6)
Cl1 0.436(11) 0.250(6) 0.253(6) 0.137(5) 0.133(7) 0.070(7)
C12 0.053(4) 0.049(3) 0.082(5) 0.035(4) 0.002(4) 0.009(3)
C34 0.35(3) 0.169(13) 0.199(16) 0.146(13) 0.013(17) -0.023(15)

loop_
_atom_type_symbol
_atom_type_description
_atom_type_scat_dispersion_real
_atom_type_scat_dispersion_imag
_atom_type_scat_source
C C 0.0033 0.0016 'International Tables Vol C Tables 4.2.6.8 and 6.1.1.4'
H H 0.0000 0.0000 'International Tables Vol C Tables 4.2.6.8 and 6.1.1.4'
O O 0.0106 0.0060 'International Tables Vol C Tables 4.2.6.8 and 6.1.1.4'
I I -0.4742 1.8119 'International Tables Vol C Tables 4.2.6.8 and 6.1.1.4'
Cl Cl 0.1484 0.1585 'International Tables Vol C Tables 4.2.6.8 and 6.1.1.4'

loop_
_geom_angle_atom_site_label_1
_geom_angle_atom_site_label_2
_geom_angle_atom_site_label_3
_geom_angle
C16 O1 C7 115.9(5)
C28 O3 C9 116.9(5)
C22 O2 C8 118.2(5)
O1 C16 C21 115.2(7)
C17 C16 O1 125.2(6)
C17 C16 C21 119.6(6)
O2 C22 C27 114.9(6)
C23 C22 O2 125.8(6)
C23 C22 C27 119.3(7)
C2 C10 C11 112.8(6)
C2 C3 C8 121.2(6)
C4 C3 C2 118.4(6)
C4 C3 C8 120.2(5)
C2 C1 C6 119.1(6)
C2 C1 C7 120.9(6)
C6 C1 C7 119.7(7)
C24 C25 I2 119.2(6)
C26 C25 I2 120.5(5)
C26 C25 C24 120.3(7)
C3 C2 C10 118.4(6)
C1 C2 C10 121.0(5)
C1 C2 C3 120.5(5)
C1 C6 C14 120.6(6)
C5 C6 C1 120.8(6)
C5 C6 C14 118.4(6)
O3 C9 C5 106.6(6)
O3 C28 C33 125.4(6)
O3 C28 C29 115.9(6)
C33 C28 C29 118.6(6)
C3 C4 C12 119.6(6)
C5 C4 C3 121.0(5)
C5 C4 C12 119.4(6)
C31 C32 C33 119.9(7)
C18 C19 I1 119.5(6)
C20 C19 I1 120.0(5)
C20 C19 C18 120.5(6)
O1 C7 C1 109.6(5)
C32 C33 C28 119.2(6)
O2 C8 C3 105.8(5)
C32 C31 I3 119.0(5)
C30 C31 I3 119.3(5)
C30 C31 C32 121.7(6)
C16 C17 C18 120.7(6)
C25 C24 C23 119.1(7)
C6 C5 C9 118.8(6)
C4 C5 C6 119.9(6)
C4 C5 C9 120.8(5)
C22 C23 C24 120.8(7)
C27 C26 C25 119.5(7)
C16 C21 C20 120.6(8)
C26 C27 C22 120.9(7)
C17 C18 C19 119.8(7)
C30 C29 C28 119.3(7)
C19 C20 C21 118.7(7)
C31 C30 C29 121.1(7)
C15 C14 C6 97.0(8)
C13 C12 C4 111.9(6)
Cl2 C34 Cl3 113.5(11)
Cl2 C34 Cl1 120.9(14)
Cl1 C34 Cl3 103.0(7)

loop_
_geom_bond_atom_site_label_1
_geom_bond_atom_site_label_2
_geom_bond_distance
I2 C25 2.105(7)
I1 C19 2.097(6)
I3 C31 2.113(6)
O1 C16 1.367(7)
O1 C7 1.433(7)
O3 C9 1.420(9)
O3 C28 1.351(8)
O2 C22 1.374(8)
O2 C8 1.451(8)
C16 C17 1.356(9)
C16 C21 1.382(9)
C22 C23 1.352(9)
C22 C27 1.376(9)
C10 C2 1.519(8)
C10 C11 1.527(9)
C3 C2 1.432(8)
C3 C4 1.407(8)
C3 C8 1.495(9)
C1 C2 1.369(9)
C1 C6 1.407(9)
C1 C7 1.509(8)
C25 C24 1.377(9)
C25 C26 1.366(10)
C6 C5 1.398(9)
C6 C14 1.679(14)
C9 C5 1.516(9)
C28 C33 1.400(9)
C28 C29 1.427(10)
C4 C5 1.358(9)
C4 C12 1.560(8)
C32 C33 1.378(9)
C32 C31 1.367(9)
C19 C18 1.388(10)
C19 C20 1.365(11)
C31 C30 1.341(10)
C17 C18 1.385(8)
C24 C23 1.378(9)
C26 C27 1.358(10)
C21 C20 1.409(10)
C13 C12 1.464(10)
C29 C30 1.351(10)
C15 C14 1.352(12)
Cl3 C34 1.752(16)
Cl2 C34 1.494(14)
Cl1 C34 1.712(17)

loop_
_geom_torsion_atom_site_label_1
_geom_torsion_atom_site_label_2
_geom_torsion_atom_site_label_3
_geom_torsion_atom_site_label_4
_geom_torsion
I2 C25 C24 C23 -177.8(5)
I2 C25 C26 C27 176.3(5)
I1 C19 C18 C17 178.6(6)
I1 C19 C20 C21 -178.5(6)
I3 C31 C30 C29 -177.6(7)
O1 C16 C17 C18 178.7(7)
O1 C16 C21 C20 -178.8(7)
O3 C9 C5 C6 86.5(8)
O3 C9 C5 C4 -85.8(8)
O3 C28 C33 C32 -178.5(7)
O3 C28 C29 C30 178.7(7)
O2 C22 C23 C24 179.7(6)
O2 C22 C27 C26 178.9(6)
C16 O1 C7 C1 175.2(6)
C16 C17 C18 C19 -0.2(12)
C16 C21 C20 C19 0.1(13)
C22 O2 C8 C3 -177.0(5)
C3 C4 C5 C6 4.5(11)
C3 C4 C5 C9 176.6(6)
C3 C4 C12 C13 93.3(8)
C1 C6 C5 C9 -176.4(7)
C1 C6 C5 C4 -4.1(12)
C1 C6 C14 C15 -87.6(9)
C25 C24 C23 C22 0.2(10)
C25 C26 C27 C22 2.7(11)
C2 C3 C4 C5 -2.2(9)
C2 C3 C4 C12 178.3(5)
C2 C3 C8 O2 -90.9(6)
C2 C1 C6 C5 1.3(12)
C2 C1 C6 C14 -173.5(7)
C2 C1 C7 O1 -73.1(9)
C6 C1 C2 C10 -179.9(6)
C6 C1 C2 C3 1.0(10)
C6 C1 C7 O1 111.8(8)
C9 O3 C28 C33 5.1(10)
C9 O3 C28 C29 -173.1(6)
C28 O3 C9 C5 176.6(6)
C28 C29 C30 C31 -2.0(13)
C4 C3 C2 C10 -179.8(5)
C4 C3 C2 C1 -0.6(9)
C4 C3 C8 O2 85.7(7)
C32 C31 C30 C29 3.6(13)
C7 O1 C16 C17 11.5(10)
C7 O1 C16 C21 -170.3(7)
C7 C1 C2 C10 5.0(10)
C7 C1 C2 C3 -174.2(6)
C7 C1 C6 C5 176.5(7)
C7 C1 C6 C14 1.8(11)
C33 C28 C29 C30 0.5(12)
C33 C32 C31 I3 177.7(5)
C33 C32 C31 C30 -3.5(12)
C8 O2 C22 C23 -0.3(9)
C8 O2 C22 C27 179.4(6)
C8 C3 C2 C10 -3.1(8)
C8 C3 C2 C1 176.1(6)
C8 C3 C4 C5 -178.9(6)
C8 C3 C4 C12 1.6(9)
C31 C32 C33 C28 1.9(11)
C17 C16 C21 C20 -0.6(13)
C24 C25 C26 C27 -2.5(10)
C5 C6 C14 C15 97.5(9)
C5 C4 C12 C13 -86.2(8)
C23 C22 C27 C26 -1.4(10)
C26 C25 C24 C23 1.1(10)
C21 C16 C17 C18 0.6(12)
C11 C10 C2 C3 -87.2(7)
C11 C10 C2 C1 93.7(8)
C27 C22 C23 C24 0.0(10)
C18 C19 C20 C21 0.4(13)
C29 C28 C33 C32 -0.4(11)
C20 C19 C18 C17 -0.4(12)
C14 C6 C5 C9 -1.5(11)
C14 C6 C5 C4 170.8(7)
C12 C4 C5 C6 -176.0(7)
C12 C4 C5 C9 -3.9(10)
